data_7133319
loop_
_publ_author_name
'Yadav, Suresh Kumar'
'Jeganmohan, Masilamani'

_publ_section_title
;
 Co(III)-catalyzed regioselective benzannulation of substituted pyridones
 with 1,6-diynes <i>via</i> dual C-H bond activation.
;
_journal_issue 63
_journal_name_full 'Chemical communications (Cambridge, England)'
_journal_page_first 8296
_journal_page_last 8299
_journal_paper_doi 10.1039/d4cc01904k
_journal_volume 60
_journal_year 2024
_chemical_formula_sum 'C35 H30 N2 O5'
_chemical_formula_weight 558.61
_space_group_crystal_system triclinic
_space_group_IT_number 2
_space_group_name_Hall '-P 1'
_space_group_name_H-M_alt 'P -1'
_atom_sites_solution_hydrogens geom
_audit_block_doi 10.5517/ccdc.csd.cc2j510s
_audit_creation_method SHELXL-2014/7
_audit_update_record
;
2024-01-26 deposited with the CCDC.	2024-07-10 downloaded from the CCDC.
;
_cell_angle_alpha 70.9583(19)
_cell_angle_beta 87.9029(19)
_cell_angle_gamma 71.6281(18)
_cell_formula_units_Z 2
_cell_length_a 11.1034(4)
_cell_length_b 11.1882(5)
_cell_length_c 12.5867(5)
_cell_measurement_temperature 296(2)
_cell_volume 1398.89(10)
_computing_structure_refinement 'SHELXL-2014/7 (Sheldrick, 2014)'
_diffrn_ambient_temperature 296(2)
_diffrn_measured_fraction_theta_full 0.999
_diffrn_measured_fraction_theta_max 0.999
_diffrn_radiation_type MoK\a
_diffrn_radiation_wavelength 0.71073
_diffrn_reflns_av_R_equivalents 0.0455
_diffrn_reflns_av_unetI/netI 0.0526
_diffrn_reflns_Laue_measured_fraction_full 0.999
_diffrn_reflns_Laue_measured_fraction_max 0.999
_diffrn_reflns_limit_h_max 13
_diffrn_reflns_limit_h_min -13
_diffrn_reflns_limit_k_max 13
_diffrn_reflns_limit_k_min -13
_diffrn_reflns_limit_l_max 14
_diffrn_reflns_limit_l_min -14
_diffrn_reflns_number 18573
_diffrn_reflns_point_group_measured_fraction_full 0.999
_diffrn_reflns_point_group_measured_fraction_max 0.999
_diffrn_reflns_theta_full 25.000
_diffrn_reflns_theta_max 25.000
_diffrn_reflns_theta_min 1.938
_exptl_absorpt_coefficient_mu 0.089
_exptl_crystal_density_diffrn 1.326
_exptl_crystal_F_000 588
_exptl_crystal_size_max 0.230
_exptl_crystal_size_mid 0.150
_exptl_crystal_size_min 0.120
_refine_diff_density_max 0.257
_refine_diff_density_min -0.290
_refine_diff_density_rms 0.041
_refine_ls_extinction_method none
_refine_ls_goodness_of_fit_ref 1.136
_refine_ls_hydrogen_treatment constr
_refine_ls_matrix_type full
_refine_ls_number_parameters 381
_refine_ls_number_reflns 4922
_refine_ls_number_restraints 15
_refine_ls_restrained_S_all 1.203
_refine_ls_R_factor_all 0.0886
_refine_ls_R_factor_gt 0.0483
_refine_ls_shift/su_max 0.001
_refine_ls_shift/su_mean 0.000
_refine_ls_structure_factor_coef Fsqd
_refine_ls_weighting_details 'w=1/[\s^2^(Fo^2^)+(0.0512P)^2^] where P=(Fo^2^+2Fc^2^)/3'
_refine_ls_weighting_scheme calc
_refine_ls_wR_factor_gt 0.1074
_refine_ls_wR_factor_ref 0.1245
_reflns_Friedel_coverage 0.000
_reflns_number_gt 3114
_reflns_number_total 4922
_reflns_threshold_expression 'I > 2\s(I)'
_cod_data_source_file d4cc01904k2.cif
_cod_data_source_block K68R
_cod_depositor_comments 'Adding full bibliography for 7133319.cif.'
_cod_database_code 7133319
_shelx_shelxl_version_number 2014/7
_shelx_space_group_comment
;
The symmetry employed for this shelxl refinement is uniquely defined
by the following loop, which should always be used as a source of
symmetry information in preference to the above space-group names.
They are only intended as comments.
;
_shelx_estimated_absorpt_t_min 0.980
_shelx_estimated_absorpt_t_max 0.989

loop_
_space_group_symop_operation_xyz
'x, y, z'
'-x, -y, -z'

loop_
_atom_site_label
_atom_site_type_symbol
_atom_site_fract_x
_atom_site_fract_y
_atom_site_fract_z
_atom_site_U_iso_or_equiv
_atom_site_adp_type
_atom_site_occupancy
_atom_site_site_symmetry_order
_atom_site_calc_flag
_atom_site_refinement_flags_posn
_atom_site_refinement_flags_adp
_atom_site_refinement_flags_occupancy
_atom_site_disorder_assembly
_atom_site_disorder_group
C1 C 0.59520(19) 0.4164(2) 0.7825(2) 0.0404(6) Uani 1 1 d . . . . .
C2 C 0.5740(2) 0.3511(2) 0.7075(2) 0.0444(6) Uani 1 1 d . . . . .
H2 H 0.5205 0.2992 0.7271 0.053 Uiso 1 1 calc R U . . .
C3 C 0.6291(2) 0.3628(2) 0.61026(19) 0.0424(6) Uani 1 1 d . . . . .
H3 H 0.6212 0.3106 0.5683 0.051 Uiso 1 1 calc R U . . .
C4 C 0.70023(18) 0.4538(2) 0.56862(17) 0.0331(5) Uani 1 1 d . . . . .
C5 C 0.76151(19) 0.4632(2) 0.46650(17) 0.0338(5) Uani 1 1 d . . . . .
C6 C 0.81201(18) 0.5664(2) 0.42435(17) 0.0344(5) Uani 1 1 d . . . . .
C7 C 0.8857(2) 0.5976(2) 0.32083(18) 0.0397(6) Uani 1 1 d . . . . .
H7A H 0.8522 0.5799 0.2595 0.048 Uiso 1 1 calc R U . . .
H7B H 0.9753 0.5460 0.3372 0.048 Uiso 1 1 calc R U . . .
C8 C 0.86456(18) 0.7480(2) 0.29248(17) 0.0349(5) Uani 1 1 d . . . . .
C9 C 0.8477(2) 0.7708(2) 0.40738(18) 0.0406(6) Uani 1 1 d . . . . .
H9A H 0.9285 0.7617 0.4415 0.049 Uiso 1 1 calc R U . . .
H9B H 0.7885 0.8586 0.3993 0.049 Uiso 1 1 calc R U . . .
C10 C 0.79546(19) 0.6624(2) 0.47656(17) 0.0342(5) Uani 1 1 d . . . . .
C11 C 0.73695(19) 0.6553(2) 0.57696(17) 0.0339(5) Uani 1 1 d . . . . .
C12 C 0.69884(18) 0.5411(2) 0.62775(17) 0.0321(5) Uani 1 1 d . . . . .
C13 C 0.70284(19) 0.5573(2) 0.81899(18) 0.0353(5) Uani 1 1 d . . . . .
C14 C 0.8748(2) 0.5758(3) 0.8943(2) 0.0535(7) Uani 1 1 d . . . . .
H14 H 0.9614 0.5647 0.8957 0.064 Uiso 1 1 calc R U . . .
C15 C 0.8039(2) 0.6324(2) 0.9675(2) 0.0555(7) Uani 1 1 d . . . . .
H15 H 0.8416 0.6584 1.0172 0.067 Uiso 1 1 calc R U . . .
C16 C 0.6759(2) 0.6495(2) 0.9655(2) 0.0521(7) Uani 1 1 d . . . . .
H16 H 0.6256 0.6852 1.0155 0.063 Uiso 1 1 calc R U . . .
C17 C 0.6233(2) 0.6135(2) 0.88900(19) 0.0443(6) Uani 1 1 d . . . . .
H17 H 0.5364 0.6264 0.8843 0.053 Uiso 1 1 calc R U . . .
C18 C 0.77015(19) 0.3654(2) 0.40772(18) 0.0354(5) Uani 1 1 d . . . . .
C19 C 0.8261(2) 0.2289(2) 0.4635(2) 0.0439(6) Uani 1 1 d . . . . .
H19 H 0.8594 0.1989 0.5378 0.053 Uiso 1 1 calc R U . . .
C20 C 0.8326(2) 0.1382(2) 0.4094(2) 0.0570(7) Uani 1 1 d . . . . .
H20 H 0.8706 0.0474 0.4472 0.068 Uiso 1 1 calc R U . . .
C21 C 0.7832(3) 0.1814(3) 0.3001(2) 0.0605(7) Uani 1 1 d . . . . .
H21 H 0.7868 0.1198 0.2643 0.073 Uiso 1 1 calc R U . . .
C22 C 0.7281(2) 0.3159(3) 0.2432(2) 0.0554(7) Uani 1 1 d . . . . .
H22 H 0.6953 0.3451 0.1689 0.066 Uiso 1 1 calc R U . . .
C23 C 0.7217(2) 0.4073(2) 0.29686(19) 0.0435(6) Uani 1 1 d . . . . .
H23 H 0.6845 0.4979 0.2582 0.052 Uiso 1 1 calc R U . . .
C24 C 0.74459(19) 0.8304(2) 0.21500(18) 0.0364(5) Uani 1 1 d . . . . .
C25 C 0.6320(2) 1.0495(2) 0.0917(2) 0.0576(7) Uani 1 1 d . . . . .
H25A H 0.6216 1.1406 0.0865 0.069 Uiso 1 1 calc R U . . .
H25B H 0.5543 1.0310 0.1175 0.069 Uiso 1 1 calc R U . . .
C26 C 0.6528(2) 1.0358(3) -0.0215(2) 0.0648(8) Uani 1 1 d . . . . .
H26A H 0.7322 1.0487 -0.0453 0.097 Uiso 1 1 calc R U . . .
H26B H 0.5847 1.1015 -0.0744 0.097 Uiso 1 1 calc R U . . .
H26C H 0.6548 0.9482 -0.0181 0.097 Uiso 1 1 calc R U . . .
C27 C 0.9756(2) 0.7865(2) 0.23445(19) 0.0402(6) Uani 1 1 d . . . . .
C28 C 1.0803(2) 0.8092(3) 0.0655(2) 0.0606(8) Uani 1 1 d . . . . .
H28A H 1.1624 0.7452 0.0990 0.073 Uiso 1 1 calc R U . . .
H28B H 1.0799 0.8971 0.0624 0.073 Uiso 1 1 calc R U . . .
C29 C 1.0574(3) 0.8081(3) -0.0489(3) 0.1034(13) Uani 1 1 d . . . . .
H29A H 1.0641 0.7192 -0.0455 0.155 Uiso 1 1 calc R U . . .
H29B H 1.1195 0.8370 -0.0964 0.155 Uiso 1 1 calc R U . . .
H29C H 0.9737 0.8674 -0.0794 0.155 Uiso 1 1 calc R U . . .
C30 C 0.7059(3) 0.7713(2) 0.61814(18) 0.0467(6) Uani 1 1 d . . . . .
C35 C 0.5790(3) 0.8408(3) 0.6229(2) 0.0725(9) Uani 1 1 d . . . . .
H35 H 0.5155 0.8111 0.6051 0.087 Uiso 1 1 calc R U . . .
C34 C 0.5465(5) 0.9542(3) 0.6540(3) 0.1162(13) Uani 1 1 d . U . . .
H34 H 0.4614 1.0013 0.6561 0.139 Uiso 1 1 calc R U . . .
C33 C 0.6401(6) 0.9964(4) 0.6815(3) 0.1265(15) Uani 1 1 d . U . . .
H33 H 0.6175 1.0723 0.7028 0.152 Uiso 1 1 calc R U . . .
C32 C 0.7664(5) 0.9300(3) 0.6787(3) 0.1112(12) Uani 1 1 d . U . . .
H32 H 0.8288 0.9600 0.6981 0.133 Uiso 1 1 calc R U . . .
C31 C 0.7999(3) 0.8161(3) 0.6459(2) 0.0720(9) Uani 1 1 d . . . . .
H31 H 0.8852 0.7704 0.6426 0.086 Uiso 1 1 calc R U . . .
N1 N 0.65451(15) 0.51431(17) 0.73776(14) 0.0353(4) Uani 1 1 d . . . . .
N2 N 0.82704(17) 0.53561(18) 0.82108(15) 0.0428(5) Uani 1 1 d . . . . .
O1 O 0.56728(16) 0.38868(16) 0.88120(14) 0.0574(5) Uani 1 1 d . . . . .
O2 O 0.66436(15) 0.78839(17) 0.19442(14) 0.0592(5) Uani 1 1 d . . . . .
O3 O 0.73811(13) 0.95853(15) 0.17347(13) 0.0471(4) Uani 1 1 d . . . . .
O4 O 1.04901(17) 0.8228(2) 0.27167(15) 0.0730(6) Uani 1 1 d . . . . .
O5 O 0.97952(13) 0.77411(15) 0.13209(13) 0.0460(4) Uani 1 1 d . . . . .

loop_
_atom_site_aniso_label
_atom_site_aniso_U_11
_atom_site_aniso_U_22
_atom_site_aniso_U_33
_atom_site_aniso_U_23
_atom_site_aniso_U_13
_atom_site_aniso_U_12
C1 0.0395(12) 0.0377(14) 0.0443(16) -0.0128(12) 0.0126(11) -0.0145(11)
C2 0.0471(13) 0.0413(14) 0.0539(16) -0.0207(13) 0.0157(12) -0.0228(12)
C3 0.0491(13) 0.0404(14) 0.0467(15) -0.0206(12) 0.0116(12) -0.0206(12)
C4 0.0376(11) 0.0292(12) 0.0347(13) -0.0110(10) 0.0052(10) -0.0132(10)
C5 0.0403(11) 0.0290(12) 0.0332(13) -0.0117(10) 0.0024(10) -0.0108(10)
C6 0.0409(12) 0.0325(13) 0.0303(13) -0.0116(11) 0.0049(10) -0.0116(11)
C7 0.0487(13) 0.0381(13) 0.0344(14) -0.0129(11) 0.0107(11) -0.0164(11)
C8 0.0416(12) 0.0364(13) 0.0302(13) -0.0109(11) 0.0042(10) -0.0178(11)
C9 0.0547(13) 0.0386(13) 0.0337(13) -0.0107(11) 0.0048(11) -0.0233(12)
C10 0.0427(12) 0.0312(12) 0.0299(13) -0.0093(10) 0.0010(10) -0.0142(10)
C11 0.0464(12) 0.0281(12) 0.0265(13) -0.0083(10) 0.0018(10) -0.0118(10)
C12 0.0349(11) 0.0331(12) 0.0279(13) -0.0108(10) 0.0051(9) -0.0101(10)
C13 0.0416(12) 0.0296(12) 0.0314(13) -0.0069(10) 0.0066(10) -0.0107(10)
C14 0.0500(14) 0.0623(17) 0.0453(16) -0.0159(14) -0.0056(12) -0.0149(13)
C15 0.0718(18) 0.0600(17) 0.0409(16) -0.0208(14) -0.0019(14) -0.0248(15)
C16 0.0653(16) 0.0533(16) 0.0411(16) -0.0231(13) 0.0113(13) -0.0164(14)
C17 0.0432(13) 0.0476(15) 0.0425(15) -0.0199(12) 0.0094(11) -0.0110(11)
C18 0.0416(12) 0.0355(14) 0.0354(14) -0.0162(11) 0.0056(10) -0.0166(11)
C19 0.0611(14) 0.0376(14) 0.0386(14) -0.0157(12) 0.0061(12) -0.0204(12)
C20 0.0869(19) 0.0374(15) 0.0546(19) -0.0220(14) 0.0161(15) -0.0249(14)
C21 0.093(2) 0.0568(19) 0.0566(19) -0.0378(16) 0.0210(16) -0.0392(16)
C22 0.0701(16) 0.067(2) 0.0415(16) -0.0298(15) 0.0018(13) -0.0266(15)
C23 0.0474(13) 0.0448(14) 0.0402(15) -0.0173(12) 0.0030(11) -0.0140(12)
C24 0.0394(12) 0.0446(15) 0.0310(13) -0.0147(11) 0.0100(10) -0.0200(11)
C25 0.0533(15) 0.0448(16) 0.0670(19) -0.0180(14) -0.0189(14) -0.0032(13)
C26 0.0645(16) 0.0694(19) 0.0536(18) -0.0026(15) -0.0083(14) -0.0292(15)
C27 0.0408(13) 0.0401(14) 0.0358(15) -0.0049(11) -0.0006(11) -0.0154(11)
C28 0.0518(14) 0.0513(16) 0.073(2) -0.0121(15) 0.0307(14) -0.0213(13)
C29 0.155(3) 0.116(3) 0.083(3) -0.057(2) 0.078(2) -0.085(3)
C30 0.0823(18) 0.0308(13) 0.0256(13) -0.0094(11) 0.0103(12) -0.0171(13)
C35 0.108(2) 0.0438(17) 0.0445(17) -0.0146(14) 0.0170(16) 0.0024(17)
C34 0.207(4) 0.054(2) 0.055(2) -0.0185(16) 0.033(2) -0.001(2)
C33 0.274(4) 0.0444(19) 0.0545(18) -0.0223(15) 0.034(2) -0.038(2)
C32 0.251(4) 0.066(2) 0.0470(17) -0.0221(17) 0.028(2) -0.089(2)
C31 0.140(3) 0.0599(19) 0.0404(17) -0.0203(14) 0.0163(17) -0.0623(19)
N1 0.0428(10) 0.0352(11) 0.0316(11) -0.0136(9) 0.0088(8) -0.0154(9)
N2 0.0447(11) 0.0443(12) 0.0369(12) -0.0120(9) 0.0022(9) -0.0122(9)
O1 0.0781(11) 0.0602(11) 0.0436(11) -0.0176(9) 0.0279(9) -0.0374(10)
O2 0.0550(10) 0.0645(12) 0.0618(12) -0.0087(9) -0.0055(9) -0.0358(10)
O3 0.0499(9) 0.0357(9) 0.0549(11) -0.0146(8) -0.0110(8) -0.0114(8)
O4 0.0704(11) 0.1091(16) 0.0558(12) -0.0176(11) -0.0032(9) -0.0599(12)
O5 0.0470(9) 0.0528(10) 0.0427(10) -0.0159(8) 0.0181(8) -0.0236(8)

loop_
_atom_type_symbol
_atom_type_description
_atom_type_scat_dispersion_real
_atom_type_scat_dispersion_imag
_atom_type_scat_source
C C 0.0033 0.0016 'International Tables Vol C Tables 4.2.6.8 and 6.1.1.4'
H H 0.0000 0.0000 'International Tables Vol C Tables 4.2.6.8 and 6.1.1.4'
N N 0.0061 0.0033 'International Tables Vol C Tables 4.2.6.8 and 6.1.1.4'
O O 0.0106 0.0060 'International Tables Vol C Tables 4.2.6.8 and 6.1.1.4'

loop_
_geom_angle_atom_site_label_1
_geom_angle_atom_site_label_2
_geom_angle_atom_site_label_3
_geom_angle
_geom_angle_site_symmetry_1
_geom_angle_site_symmetry_3
_geom_angle_publ_flag
O1 C1 N1 120.5(2) . . ?
O1 C1 C2 123.7(2) . . ?
N1 C1 C2 115.8(2) . . ?
C3 C2 C1 121.8(2) . . ?
C3 C2 H2 119.1 . . ?
C1 C2 H2 119.1 . . ?
C2 C3 C4 121.8(2) . . ?
C2 C3 H3 119.1 . . ?
C4 C3 H3 119.1 . . ?
C12 C4 C5 120.75(18) . . ?
C12 C4 C3 117.53(18) . . ?
C5 C4 C3 121.54(19) . . ?
C6 C5 C4 117.54(18) . . ?
C6 C5 C18 121.71(18) . . ?
C4 C5 C18 120.75(18) . . ?
C5 C6 C10 120.85(18) . . ?
C5 C6 C7 128.99(19) . . ?
C10 C6 C7 110.14(18) . . ?
C6 C7 C8 102.68(16) . . ?
C6 C7 H7A 111.2 . . ?
C8 C7 H7A 111.2 . . ?
C6 C7 H7B 111.2 . . ?
C8 C7 H7B 111.2 . . ?
H7A C7 H7B 109.1 . . ?
C27 C8 C24 108.20(17) . . ?
C27 C8 C9 112.35(17) . . ?
C24 C8 C9 109.89(17) . . ?
C27 C8 C7 111.50(17) . . ?
C24 C8 C7 110.46(17) . . ?
C9 C8 C7 104.42(16) . . ?
C10 C9 C8 103.59(17) . . ?
C10 C9 H9A 111.0 . . ?
C8 C9 H9A 111.0 . . ?
C10 C9 H9B 111.0 . . ?
C8 C9 H9B 111.0 . . ?
H9A C9 H9B 109.0 . . ?
C11 C10 C6 122.80(19) . . ?
C11 C10 C9 127.09(19) . . ?
C6 C10 C9 110.10(18) . . ?
C10 C11 C12 116.48(18) . . ?
C10 C11 C30 119.29(18) . . ?
C12 C11 C30 123.90(18) . . ?
C4 C12 C11 120.44(18) . . ?
C4 C12 N1 118.39(17) . . ?
C11 C12 N1 121.14(18) . . ?
N2 C13 C17 124.3(2) . . ?
N2 C13 N1 114.53(18) . . ?
C17 C13 N1 121.19(19) . . ?
N2 C14 C15 124.1(2) . . ?
N2 C14 H14 118.0 . . ?
C15 C14 H14 118.0 . . ?
C14 C15 C16 118.2(2) . . ?
C14 C15 H15 120.9 . . ?
C16 C15 H15 120.9 . . ?
C17 C16 C15 119.2(2) . . ?
C17 C16 H16 120.4 . . ?
C15 C16 H16 120.4 . . ?
C16 C17 C13 118.1(2) . . ?
C16 C17 H17 121.0 . . ?
C13 C17 H17 121.0 . . ?
C23 C18 C19 118.5(2) . . ?
C23 C18 C5 121.0(2) . . ?
C19 C18 C5 120.54(19) . . ?
C20 C19 C18 120.5(2) . . ?
C20 C19 H19 119.7 . . ?
C18 C19 H19 119.7 . . ?
C21 C20 C19 120.2(2) . . ?
C21 C20 H20 119.9 . . ?
C19 C20 H20 119.9 . . ?
C20 C21 C22 120.2(2) . . ?
C20 C21 H21 119.9 . . ?
C22 C21 H21 119.9 . . ?
C21 C22 C23 119.8(2) . . ?
C21 C22 H22 120.1 . . ?
C23 C22 H22 120.1 . . ?
C22 C23 C18 120.8(2) . . ?
C22 C23 H23 119.6 . . ?
C18 C23 H23 119.6 . . ?
O2 C24 O3 123.7(2) . . ?
O2 C24 C8 125.6(2) . . ?
O3 C24 C8 110.73(18) . . ?
O3 C25 C26 111.7(2) . . ?
O3 C25 H25A 109.3 . . ?
C26 C25 H25A 109.3 . . ?
O3 C25 H25B 109.3 . . ?
C26 C25 H25B 109.3 . . ?
H25A C25 H25B 107.9 . . ?
C25 C26 H26A 109.5 . . ?
C25 C26 H26B 109.5 . . ?
H26A C26 H26B 109.5 . . ?
C25 C26 H26C 109.5 . . ?
H26A C26 H26C 109.5 . . ?
H26B C26 H26C 109.5 . . ?
O4 C27 O5 123.8(2) . . ?
O4 C27 C8 126.6(2) . . ?
O5 C27 C8 109.56(18) . . ?
O5 C28 C29 107.7(2) . . ?
O5 C28 H28A 110.2 . . ?
C29 C28 H28A 110.2 . . ?
O5 C28 H28B 110.2 . . ?
C29 C28 H28B 110.2 . . ?
H28A C28 H28B 108.5 . . ?
C28 C29 H29A 109.5 . . ?
C28 C29 H29B 109.5 . . ?
H29A C29 H29B 109.5 . . ?
C28 C29 H29C 109.5 . . ?
H29A C29 H29C 109.5 . . ?
H29B C29 H29C 109.5 . . ?
C35 C30 C31 119.3(2) . . ?
C35 C30 C11 118.8(2) . . ?
C31 C30 C11 121.8(2) . . ?
C34 C35 C30 120.3(4) . . ?
C34 C35 H35 119.9 . . ?
C30 C35 H35 119.9 . . ?
C33 C34 C35 119.6(4) . . ?
C33 C34 H34 120.2 . . ?
C35 C34 H34 120.2 . . ?
C34 C33 C32 121.8(4) . . ?
C34 C33 H33 119.1 . . ?
C32 C33 H33 119.1 . . ?
C33 C32 C31 118.8(4) . . ?
C33 C32 H32 120.6 . . ?
C31 C32 H32 120.6 . . ?
C30 C31 C32 120.1(3) . . ?
C30 C31 H31 119.9 . . ?
C32 C31 H31 119.9 . . ?
C1 N1 C12 122.43(18) . . ?
C1 N1 C13 115.65(17) . . ?
C12 N1 C13 119.38(16) . . ?
C13 N2 C14 116.12(19) . . ?
C24 O3 C25 117.36(17) . . ?
C27 O5 C28 115.98(18) . . ?

loop_
_geom_bond_atom_site_label_1
_geom_bond_atom_site_label_2
_geom_bond_distance
_geom_bond_site_symmetry_2
_geom_bond_publ_flag
C1 O1 1.231(3) . ?
C1 N1 1.405(3) . ?
C1 C2 1.434(3) . ?
C2 C3 1.334(3) . ?
C2 H2 0.9300 . ?
C3 C4 1.436(3) . ?
C3 H3 0.9300 . ?
C4 C12 1.405(3) . ?
C4 C5 1.421(3) . ?
C5 C6 1.384(3) . ?
C5 C18 1.487(3) . ?
C6 C10 1.396(3) . ?
C6 C7 1.515(3) . ?
C7 C8 1.543(3) . ?
C7 H7A 0.9700 . ?
C7 H7B 0.9700 . ?
C8 C27 1.517(3) . ?
C8 C24 1.520(3) . ?
C8 C9 1.543(3) . ?
C9 C10 1.511(3) . ?
C9 H9A 0.9700 . ?
C9 H9B 0.9700 . ?
C10 C11 1.390(3) . ?
C11 C12 1.417(3) . ?
C11 C30 1.488(3) . ?
C12 N1 1.422(2) . ?
C13 N2 1.322(3) . ?
C13 C17 1.381(3) . ?
C13 N1 1.445(3) . ?
C14 N2 1.338(3) . ?
C14 C15 1.372(3) . ?
C14 H14 0.9300 . ?
C15 C16 1.373(3) . ?
C15 H15 0.9300 . ?
C16 C17 1.370(3) . ?
C16 H16 0.9300 . ?
C17 H17 0.9300 . ?
C18 C23 1.388(3) . ?
C18 C19 1.395(3) . ?
C19 C20 1.379(3) . ?
C19 H19 0.9300 . ?
C20 C21 1.372(4) . ?
C20 H20 0.9300 . ?
C21 C22 1.379(4) . ?
C21 H21 0.9300 . ?
C22 C23 1.381(3) . ?
C22 H22 0.9300 . ?
C23 H23 0.9300 . ?
C24 O2 1.200(2) . ?
C24 O3 1.336(3) . ?
C25 O3 1.460(3) . ?
C25 C26 1.485(3) . ?
C25 H25A 0.9700 . ?
C25 H25B 0.9700 . ?
C26 H26A 0.9600 . ?
C26 H26B 0.9600 . ?
C26 H26C 0.9600 . ?
C27 O4 1.187(2) . ?
C27 O5 1.338(3) . ?
C28 O5 1.449(2) . ?
C28 C29 1.476(4) . ?
C28 H28A 0.9700 . ?
C28 H28B 0.9700 . ?
C29 H29A 0.9600 . ?
C29 H29B 0.9600 . ?
C29 H29C 0.9600 . ?
C30 C35 1.388(4) . ?
C30 C31 1.390(3) . ?
C35 C34 1.385(4) . ?
C35 H35 0.9300 . ?
C34 C33 1.365(6) . ?
C34 H34 0.9300 . ?
C33 C32 1.370(6) . ?
C33 H33 0.9300 . ?
C32 C31 1.402(4) . ?
C32 H32 0.9300 . ?
C31 H31 0.9300 . ?

loop_
_geom_torsion_atom_site_label_1
_geom_torsion_atom_site_label_2
_geom_torsion_atom_site_label_3
_geom_torsion_atom_site_label_4
_geom_torsion
_geom_torsion_site_symmetry_1
_geom_torsion_site_symmetry_2
_geom_torsion_site_symmetry_3
_geom_torsion_site_symmetry_4
_geom_torsion_publ_flag
O1 C1 C2 C3 -165.4(2) . . . . ?
N1 C1 C2 C3 12.9(3) . . . . ?
C1 C2 C3 C4 -7.6(4) . . . . ?
C2 C3 C4 C12 -6.7(3) . . . . ?
C2 C3 C4 C5 178.3(2) . . . . ?
C12 C4 C5 C6 -4.1(3) . . . . ?
C3 C4 C5 C6 170.82(19) . . . . ?
C12 C4 C5 C18 176.09(18) . . . . ?
C3 C4 C5 C18 -9.0(3) . . . . ?
C4 C5 C6 C10 -4.2(3) . . . . ?
C18 C5 C6 C10 175.62(19) . . . . ?
C4 C5 C6 C7 177.6(2) . . . . ?
C18 C5 C6 C7 -2.6(3) . . . . ?
C5 C6 C7 C8 156.9(2) . . . . ?
C10 C6 C7 C8 -21.5(2) . . . . ?
C6 C7 C8 C27 151.06(18) . . . . ?
C6 C7 C8 C24 -88.59(19) . . . . ?
C6 C7 C8 C9 29.5(2) . . . . ?
C27 C8 C9 C10 -148.28(17) . . . . ?
C24 C8 C9 C10 91.2(2) . . . . ?
C7 C8 C9 C10 -27.3(2) . . . . ?
C5 C6 C10 C11 5.0(3) . . . . ?
C7 C6 C10 C11 -176.52(19) . . . . ?
C5 C6 C10 C9 -174.17(19) . . . . ?
C7 C6 C10 C9 4.3(2) . . . . ?
C8 C9 C10 C11 -164.4(2) . . . . ?
C8 C9 C10 C6 14.7(2) . . . . ?
C6 C10 C11 C12 2.7(3) . . . . ?
C9 C10 C11 C12 -178.3(2) . . . . ?
C6 C10 C11 C30 -171.0(2) . . . . ?
C9 C10 C11 C30 8.0(3) . . . . ?
C5 C4 C12 C11 11.9(3) . . . . ?
C3 C4 C12 C11 -163.19(19) . . . . ?
C5 C4 C12 N1 -170.11(17) . . . . ?
C3 C4 C12 N1 14.8(3) . . . . ?
C10 C11 C12 C4 -10.9(3) . . . . ?
C30 C11 C12 C4 162.5(2) . . . . ?
C10 C11 C12 N1 171.15(18) . . . . ?
C30 C11 C12 N1 -15.5(3) . . . . ?
N2 C14 C15 C16 -0.3(4) . . . . ?
C14 C15 C16 C17 -1.9(4) . . . . ?
C15 C16 C17 C13 1.9(3) . . . . ?
N2 C13 C17 C16 0.2(3) . . . . ?
N1 C13 C17 C16 178.73(19) . . . . ?
C6 C5 C18 C23 -57.0(3) . . . . ?
C4 C5 C18 C23 122.8(2) . . . . ?
C6 C5 C18 C19 123.7(2) . . . . ?
C4 C5 C18 C19 -56.5(3) . . . . ?
C23 C18 C19 C20 -0.2(3) . . . . ?
C5 C18 C19 C20 179.14(19) . . . . ?
C18 C19 C20 C21 -0.4(4) . . . . ?
C19 C20 C21 C22 0.8(4) . . . . ?
C20 C21 C22 C23 -0.6(4) . . . . ?
C21 C22 C23 C18 0.0(3) . . . . ?
C19 C18 C23 C22 0.4(3) . . . . ?
C5 C18 C23 C22 -178.93(19) . . . . ?
C27 C8 C24 O2 135.1(2) . . . . ?
C9 C8 C24 O2 -101.9(2) . . . . ?
C7 C8 C24 O2 12.7(3) . . . . ?
C27 C8 C24 O3 -46.2(2) . . . . ?
C9 C8 C24 O3 76.8(2) . . . . ?
C7 C8 C24 O3 -168.51(16) . . . . ?
C24 C8 C27 O4 125.9(3) . . . . ?
C9 C8 C27 O4 4.4(3) . . . . ?
C7 C8 C27 O4 -112.4(3) . . . . ?
C24 C8 C27 O5 -53.9(2) . . . . ?
C9 C8 C27 O5 -175.42(17) . . . . ?
C7 C8 C27 O5 67.8(2) . . . . ?
C10 C11 C30 C35 114.1(2) . . . . ?
C12 C11 C30 C35 -59.1(3) . . . . ?
C10 C11 C30 C31 -62.2(3) . . . . ?
C12 C11 C30 C31 124.6(2) . . . . ?
C31 C30 C35 C34 0.5(4) . . . . ?
C11 C30 C35 C34 -175.9(2) . . . . ?
C30 C35 C34 C33 -0.9(5) . . . . ?
C35 C34 C33 C32 0.4(6) . . . . ?
C34 C33 C32 C31 0.4(6) . . . . ?
C35 C30 C31 C32 0.3(4) . . . . ?
C11 C30 C31 C32 176.6(2) . . . . ?
C33 C32 C31 C30 -0.7(4) . . . . ?
O1 C1 N1 C12 174.16(19) . . . . ?
C2 C1 N1 C12 -4.1(3) . . . . ?
O1 C1 N1 C13 12.4(3) . . . . ?
C2 C1 N1 C13 -165.94(18) . . . . ?
C4 C12 N1 C1 -9.6(3) . . . . ?
C11 C12 N1 C1 168.43(19) . . . . ?
C4 C12 N1 C13 151.60(18) . . . . ?
C11 C12 N1 C13 -30.4(3) . . . . ?
N2 C13 N1 C1 119.3(2) . . . . ?
C17 C13 N1 C1 -59.4(3) . . . . ?
N2 C13 N1 C12 -43.1(3) . . . . ?
C17 C13 N1 C12 138.2(2) . . . . ?
C17 C13 N2 C14 -2.2(3) . . . . ?
N1 C13 N2 C14 179.16(19) . . . . ?
C15 C14 N2 C13 2.2(4) . . . . ?
O2 C24 O3 C25 -5.0(3) . . . . ?
C8 C24 O3 C25 176.25(18) . . . . ?
C26 C25 O3 C24 -77.2(3) . . . . ?
O4 C27 O5 C28 -0.6(3) . . . . ?
C8 C27 O5 C28 179.29(17) . . . . ?
C29 C28 O5 C27 -171.8(2) . . . . ?
